data_7059863
loop_
_publ_author_name
'Drescher, Wiebke'
'Borner, Corinna'
'Kleeberg, Christian'

_publ_section_title
;
 Stability and decomposition of copper(i) boryl complexes:
 [(IDipp)Cu--Bneop], [(IDipp*)Cu--Bneop] and copper clusters
;
_journal_issue 33
_journal_name_full 'New Journal of Chemistry'
_journal_page_first 14957
_journal_page_last 14964
_journal_paper_doi 10.1039/D0NJ03166F
_journal_volume 45
_journal_year 2021
_chemical_formula_moiety 'C32 H46 B Cu N2 O2, C7 H8'
_chemical_formula_sum 'C39 H54 B Cu N2 O2'
_chemical_formula_weight 657.19
_space_group_crystal_system triclinic
_space_group_IT_number 2
_space_group_name_Hall '-P 1'
_space_group_name_H-M_alt 'P -1'
_atom_sites_solution_hydrogens geom
_atom_sites_solution_primary iterative
_atom_sites_solution_secondary difmap
_audit_creation_method SHELXL-2014/7
_audit_update_record
;
2020-06-05 deposited with the CCDC.	2020-07-28 downloaded from the CCDC.
;
_cell_angle_alpha 93.490(9)
_cell_angle_beta 96.621(11)
_cell_angle_gamma 93.591(9)
_cell_formula_units_Z 4
_cell_length_a 12.4025(14)
_cell_length_b 14.8764(19)
_cell_length_c 20.461(2)
_cell_measurement_reflns_used 4976
_cell_measurement_temperature 100(2)
_cell_measurement_theta_max 75.28
_cell_measurement_theta_min 3.59
_cell_volume 3733.8(7)
_computing_cell_refinement
;
 CrysAlisPro, Agilent Technologies,
 Version 1.171.37.35 (release 13-08-2014 CrysAlis171 .NET)
 (compiled Aug 13 2014,18:06:01)
;
_computing_data_collection
;
 CrysAlisPro, Agilent Technologies,
 Version 1.171.37.35 (release 13-08-2014 CrysAlis171 .NET)
 (compiled Aug 13 2014,18:06:01)
;
_computing_data_reduction
;
 CrysAlisPro, Agilent Technologies,
 Version 1.171.37.35 (release 13-08-2014 CrysAlis171 .NET)
 (compiled Aug 13 2014,18:06:01)
;
_computing_molecular_graphics
;
 Diamond, Crystal Impact, H. Putz and K. Brandenburg GbR, Bonn, Germany, 2020.
;
_computing_publication_material
;
 WinGX v2014.1 (L. J. Farrugia, J. Appl. Cryst., 2012, 45, 849-854.)
;
_computing_structure_refinement
;
 SHELXL-2014/7 (G. M. Sheldrick, Acta Cryst. (2008), A64, 112-122)'
;
_computing_structure_solution
;
 SHELXT (Ver. 2014/4) (G. M. Sheldrick, Acta Cryst., 2015, A71, 3--8)
;
_diffrn_ambient_temperature 100(2)
_diffrn_detector_area_resol_mean 10.3543
_diffrn_measured_fraction_theta_full 1.000
_diffrn_measured_fraction_theta_max 1.000
_diffrn_measurement_device_type 'Oxford Diffraction, Xcalibur, Atlas, Nova'
_diffrn_measurement_method \w-scan
_diffrn_radiation_monochromator mirror
_diffrn_radiation_type CuK\a
_diffrn_radiation_wavelength 1.54184
_diffrn_reflns_av_unetI/netI 0.1151
_diffrn_reflns_Laue_measured_fraction_full 1.000
_diffrn_reflns_Laue_measured_fraction_max 1.000
_diffrn_reflns_limit_h_max 14
_diffrn_reflns_limit_h_min -14
_diffrn_reflns_limit_k_max 17
_diffrn_reflns_limit_k_min -17
_diffrn_reflns_limit_l_max 24
_diffrn_reflns_limit_l_min -24
_diffrn_reflns_number 24616
_diffrn_reflns_point_group_measured_fraction_full 1.000
_diffrn_reflns_point_group_measured_fraction_max 1.000
_diffrn_reflns_theta_full 67.000
_diffrn_reflns_theta_max 67.000
_diffrn_reflns_theta_min 3.572
_diffrn_source 'Nova (Cu) X-ray Source'
_exptl_absorpt_coefficient_mu 1.072
_exptl_absorpt_correction_T_max 1.00000
_exptl_absorpt_correction_T_min 0.85337
_exptl_absorpt_correction_type multi-scan
_exptl_absorpt_process_details
;
 CrysAlisPro, Agilent Technologies,
 Version 1.171.37.35 (release 13-08-2014 CrysAlis171 .NET)
 (compiled Aug 13 2014,18:06:01)
 Empirical absorption correction using spherical harmonics,
 implemented in SCALE3 ABSPACK scaling algorithm.
;
_exptl_crystal_colour 'clear colourless'
_exptl_crystal_density_diffrn 1.169
_exptl_crystal_description 'fragment of plate'
_exptl_crystal_F_000 1408
_exptl_crystal_recrystallization_method
;
 From a solution in PhMe layered with n-pentane at -40 deg C.
;
_exptl_crystal_size_max 0.18
_exptl_crystal_size_mid 0.09
_exptl_crystal_size_min 0.03
_refine_diff_density_max 0.667
_refine_diff_density_min -0.713
_refine_diff_density_rms 0.068
_refine_ls_extinction_method none
_refine_ls_goodness_of_fit_ref 0.912
_refine_ls_hydrogen_treatment constr
_refine_ls_matrix_type full
_refine_ls_number_parameters 843
_refine_ls_number_reflns 24616
_refine_ls_number_restraints 3
_refine_ls_restrained_S_all 0.913
_refine_ls_R_factor_all 0.1097
_refine_ls_R_factor_gt 0.0605
_refine_ls_shift/su_max 0.000
_refine_ls_shift/su_mean 0.000
_refine_ls_structure_factor_coef Fsqd
_refine_ls_weighting_details 'w=1/[\s^2^(Fo^2^)+(0.0769P)^2^] where P=(Fo^2^+2Fc^2^)/3'
_refine_ls_weighting_scheme calc
_refine_ls_wR_factor_gt 0.1415
_refine_ls_wR_factor_ref 0.1582
_reflns_number_gt 14196
_reflns_number_total 24616
_reflns_threshold_expression 'I > 2\s(I)'
_cod_data_source_file d0nj03166f2.cif
_cod_data_source_block cb44ck
_cod_depositor_comments 'Adding full bibliography for 7059863--7059868.cif.'
_cod_original_cell_volume 3733.7(7)
_cod_database_code 7059863
_shelx_shelxl_version_number 2014/7
_shelx_space_group_comment
;
The symmetry employed for this shelxl refinement is uniquely defined
by the following loop, which should always be used as a source of
symmetry information in preference to the above space-group names.
They are only intended as comments.
;

loop_
_space_group_symop_operation_xyz
'x, y, z'
'-x, -y, -z'

loop_
_atom_site_label
_atom_site_type_symbol
_atom_site_fract_x
_atom_site_fract_y
_atom_site_fract_z
_atom_site_U_iso_or_equiv
_atom_site_adp_type
_atom_site_occupancy
_atom_site_site_symmetry_order
_atom_site_calc_flag
_atom_site_refinement_flags_posn
_atom_site_refinement_flags_adp
_atom_site_refinement_flags_occupancy
_atom_site_disorder_assembly
_atom_site_disorder_group
C1 C 0.3225(3) 0.4761(3) 0.1960(2) 0.0248(9) Uani 1 1 d . . . . .
C2 C 0.3051(4) 0.6286(3) 0.2070(2) 0.0267(10) Uani 1 1 d . . . . .
H2 H 0.3128 0.6910 0.1995 0.032 Uiso 1 1 calc R U . . .
C3 C 0.2502(4) 0.5909(3) 0.2525(2) 0.0282(10) Uani 1 1 d . . . . .
H3 H 0.2117 0.6213 0.2837 0.034 Uiso 1 1 calc R U . . .
C4 C 0.4098(4) 0.5735(3) 0.1184(2) 0.0271(10) Uani 1 1 d . . . . .
C5 C 0.3523(4) 0.5928(3) 0.0592(2) 0.0276(10) Uani 1 1 d . . . . .
C6 C 0.4126(4) 0.6154(3) 0.0083(2) 0.0307(10) Uani 1 1 d . . . . .
H6 H 0.3761 0.6282 -0.0332 0.037 Uiso 1 1 calc R U . . .
C7 C 0.5256(4) 0.6195(3) 0.0178(2) 0.0325(11) Uani 1 1 d . . . . .
H7 H 0.5658 0.6368 -0.0168 0.039 Uiso 1 1 calc R U . . .
C8 C 0.5793(4) 0.5986(3) 0.0764(2) 0.0328(11) Uani 1 1 d . . . . .
H8 H 0.6565 0.6010 0.0815 0.039 Uiso 1 1 calc R U . . .
C9 C 0.5242(4) 0.5738(3) 0.1291(2) 0.0296(10) Uani 1 1 d . . . . .
C10 C 0.2285(4) 0.5848(3) 0.0487(2) 0.0332(11) Uani 1 1 d . . . . .
H10 H 0.2021 0.5912 0.0930 0.040 Uiso 1 1 calc R U . . .
C11 C 0.1879(4) 0.4916(4) 0.0176(3) 0.0451(13) Uani 1 1 d . . . . .
H11A H 0.1083 0.4851 0.0146 0.068 Uiso 1 1 calc R U . . .
H11B H 0.2189 0.4454 0.0448 0.068 Uiso 1 1 calc R U . . .
H11C H 0.2103 0.4843 -0.0267 0.068 Uiso 1 1 calc R U . . .
C12 C 0.1799(4) 0.6576(4) 0.0076(3) 0.0415(12) Uani 1 1 d . . . . .
H12A H 0.2054 0.7173 0.0287 0.062 Uiso 1 1 calc R U . . .
H12B H 0.1004 0.6505 0.0042 0.062 Uiso 1 1 calc R U . . .
H12C H 0.2028 0.6520 -0.0367 0.062 Uiso 1 1 calc R U . . .
C13 C 0.5830(4) 0.5493(3) 0.1940(2) 0.0335(11) Uani 1 1 d . . . . .
H13 H 0.5378 0.4993 0.2103 0.040 Uiso 1 1 calc R U . . .
C14 C 0.6957(4) 0.5147(4) 0.1873(3) 0.0402(12) Uani 1 1 d . . . . .
H14A H 0.6887 0.4644 0.1534 0.060 Uiso 1 1 calc R U . . .
H14B H 0.7264 0.4939 0.2296 0.060 Uiso 1 1 calc R U . . .
H14C H 0.7440 0.5636 0.1745 0.060 Uiso 1 1 calc R U . . .
C15 C 0.5934(4) 0.6287(4) 0.2462(3) 0.0426(13) Uani 1 1 d . . . . .
H15A H 0.6363 0.6794 0.2314 0.064 Uiso 1 1 calc R U . . .
H15B H 0.6297 0.6102 0.2879 0.064 Uiso 1 1 calc R U . . .
H15C H 0.5207 0.6472 0.2529 0.064 Uiso 1 1 calc R U . . .
C16 C 0.2082(4) 0.4365(3) 0.2851(2) 0.0291(10) Uani 1 1 d . . . . .
C17 C 0.2546(4) 0.4300(3) 0.3495(2) 0.0309(10) Uani 1 1 d . . . . .
C18 C 0.1956(4) 0.3775(3) 0.3896(3) 0.0389(12) Uani 1 1 d . . . . .
H18 H 0.2246 0.3716 0.4341 0.047 Uiso 1 1 calc R U . . .
C19 C 0.0959(5) 0.3343(3) 0.3655(3) 0.0400(13) Uani 1 1 d . . . . .
H19 H 0.0564 0.2999 0.3936 0.048 Uiso 1 1 calc R U . . .
C20 C 0.0535(4) 0.3409(3) 0.3010(3) 0.0357(11) Uani 1 1 d . . . . .
H20 H -0.0146 0.3100 0.2848 0.043 Uiso 1 1 calc R U . . .
C21 C 0.1084(3) 0.3922(3) 0.2588(2) 0.0278(10) Uani 1 1 d . . . . .
C22 C 0.0609(4) 0.3970(3) 0.1873(3) 0.0349(11) Uani 1 1 d . . . . .
H22 H 0.1030 0.4469 0.1687 0.042 Uiso 1 1 calc R U . . .
C23 C 0.0756(5) 0.3101(4) 0.1472(3) 0.0501(14) Uani 1 1 d . . . . .
H23A H 0.1531 0.2993 0.1504 0.075 Uiso 1 1 calc R U . . .
H23B H 0.0474 0.3153 0.1010 0.075 Uiso 1 1 calc R U . . .
H23C H 0.0358 0.2595 0.1645 0.075 Uiso 1 1 calc R U . . .
C24 C -0.0588(4) 0.4192(4) 0.1804(3) 0.0493(14) Uani 1 1 d . . . . .
H24A H -0.1031 0.3692 0.1952 0.074 Uiso 1 1 calc R U . . .
H24B H -0.0834 0.4280 0.1342 0.074 Uiso 1 1 calc R U . . .
H24C H -0.0663 0.4745 0.2076 0.074 Uiso 1 1 calc R U . . .
C25 C 0.3637(4) 0.4779(4) 0.3767(3) 0.0409(12) Uani 1 1 d . . . . .
H25 H 0.3936 0.5075 0.3394 0.049 Uiso 1 1 calc R U . . .
C26 C 0.4439(6) 0.4118(5) 0.4013(5) 0.089(3) Uani 1 1 d . . . . .
H26A H 0.4227 0.3879 0.4420 0.133 Uiso 1 1 calc R U . . .
H26B H 0.5169 0.4425 0.4103 0.133 Uiso 1 1 calc R U . . .
H26C H 0.4443 0.3620 0.3678 0.133 Uiso 1 1 calc R U . . .
C27 C 0.3519(6) 0.5516(6) 0.4292(4) 0.087(3) Uani 1 1 d . . . . .
H27A H 0.2975 0.5920 0.4120 0.131 Uiso 1 1 calc R U . . .
H27B H 0.4220 0.5861 0.4414 0.131 Uiso 1 1 calc R U . . .
H27C H 0.3284 0.5245 0.4681 0.131 Uiso 1 1 calc R U . . .
C28 C 0.5409(4) 0.1153(3) 0.1750(2) 0.0355(11) Uani 1 1 d . . . . .
H28A H 0.4901 0.0608 0.1724 0.043 Uiso 1 1 calc R U . . .
H28B H 0.6002 0.1090 0.2108 0.043 Uiso 1 1 calc R U . . .
C29 C 0.5886(4) 0.1205(3) 0.1105(3) 0.0330(11) Uani 1 1 d . . . . .
C30 C 0.4946(5) 0.1361(4) 0.0591(3) 0.0429(13) Uani 1 1 d . . . . .
H30A H 0.5223 0.1440 0.0162 0.052 Uiso 1 1 calc R U . . .
H30B H 0.4422 0.0824 0.0537 0.052 Uiso 1 1 calc R U . . .
C31 C 0.6766(4) 0.1975(4) 0.1146(3) 0.0473(14) Uani 1 1 d . . . . .
H31A H 0.7050 0.2004 0.0720 0.071 Uiso 1 1 calc R U . . .
H31B H 0.7358 0.1871 0.1488 0.071 Uiso 1 1 calc R U . . .
H31C H 0.6456 0.2547 0.1258 0.071 Uiso 1 1 calc R U . . .
C32 C 0.6359(5) 0.0309(4) 0.0937(3) 0.0474(14) Uani 1 1 d . . . . .
H32A H 0.5792 -0.0183 0.0921 0.071 Uiso 1 1 calc R U . . .
H32B H 0.6958 0.0210 0.1275 0.071 Uiso 1 1 calc R U . . .
H32C H 0.6632 0.0325 0.0506 0.071 Uiso 1 1 calc R U . . .
N1 N 0.3489(3) 0.5577(2) 0.17306(18) 0.0258(8) Uani 1 1 d . . . . .
N2 N 0.2607(3) 0.4991(2) 0.24493(18) 0.0242(8) Uani 1 1 d . . . . .
O1 O 0.4837(3) 0.1935(2) 0.19109(16) 0.0349(8) Uani 1 1 d . . . . .
O2 O 0.4393(3) 0.2152(2) 0.07770(18) 0.0426(9) Uani 1 1 d . . . . .
Cu1 Cu 0.37237(6) 0.36077(5) 0.16897(4) 0.03050(18) Uani 1 1 d . . . . .
B1 B 0.4379(5) 0.2455(4) 0.1438(3) 0.0333(12) Uani 1 1 d . . . . .
C1A C 0.1932(4) 0.9928(3) 0.3073(2) 0.0293(10) Uani 1 1 d . . . . .
C2A C 0.2823(4) 1.1086(3) 0.2628(2) 0.0296(10) Uani 1 1 d . . . . .
H2A H 0.3277 1.1396 0.2358 0.035 Uiso 1 1 calc R U . . .
C3A C 0.2259(4) 1.1464(3) 0.3085(2) 0.0288(10) Uani 1 1 d . . . . .
H3A H 0.2235 1.2090 0.3202 0.035 Uiso 1 1 calc R U . . .
C4A C 0.3021(4) 0.9535(3) 0.2158(2) 0.0280(10) Uani 1 1 d . . . . .
C5A C 0.2546(4) 0.9484(3) 0.1507(2) 0.0319(11) Uani 1 1 d . . . . .
C6A C 0.2994(4) 0.8915(3) 0.1054(3) 0.0367(11) Uani 1 1 d . . . . .
H6A H 0.2687 0.8863 0.0605 0.044 Uiso 1 1 calc R U . . .
C7A C 0.3876(4) 0.8427(3) 0.1251(3) 0.0362(11) Uani 1 1 d . . . . .
H7A H 0.4176 0.8050 0.0937 0.043 Uiso 1 1 calc R U . . .
C8A C 0.4317(4) 0.8487(3) 0.1902(3) 0.0350(11) Uani 1 1 d . . . . .
H8A H 0.4914 0.8142 0.2032 0.042 Uiso 1 1 calc R U . . .
C9A C 0.3906(4) 0.9046(3) 0.2376(2) 0.0296(10) Uani 1 1 d . . . . .
C10A C 0.1556(4) 0.9992(3) 0.1285(3) 0.0368(11) Uani 1 1 d . . . . .
H10A H 0.1404 1.0389 0.1671 0.044 Uiso 1 1 calc R U . . .
C11A C 0.0566(5) 0.9344(5) 0.1091(4) 0.081(3) Uani 1 1 d . . . . .
H11D H -0.0068 0.9685 0.0967 0.122 Uiso 1 1 calc R U . . .
H11E H 0.0432 0.8988 0.1465 0.122 Uiso 1 1 calc R U . . .
H11F H 0.0693 0.8938 0.0717 0.122 Uiso 1 1 calc R U . . .
C12A C 0.1760(6) 1.0601(5) 0.0735(4) 0.069(2) Uani 1 1 d . . . . .
H12D H 0.2406 1.1011 0.0876 0.103 Uiso 1 1 calc R U . . .
H12E H 0.1128 1.0953 0.0634 0.103 Uiso 1 1 calc R U . . .
H12F H 0.1879 1.0230 0.0340 0.103 Uiso 1 1 calc R U . . .
C13A C 0.4412(4) 0.9087(3) 0.3091(3) 0.0363(11) Uani 1 1 d . . . . .
H13A H 0.4086 0.9585 0.3334 0.044 Uiso 1 1 calc R U . . .
C14A C 0.4128(5) 0.8211(4) 0.3405(3) 0.0448(13) Uani 1 1 d . . . . .
H14D H 0.4422 0.7706 0.3170 0.067 Uiso 1 1 calc R U . . .
H14E H 0.3335 0.8109 0.3379 0.067 Uiso 1 1 calc R U . . .
H14F H 0.4444 0.8257 0.3869 0.067 Uiso 1 1 calc R U . . .
C15A C 0.5639(4) 0.9310(4) 0.3159(3) 0.0504(15) Uani 1 1 d . . . . .
H15D H 0.5991 0.8804 0.2965 0.076 Uiso 1 1 calc R U . . .
H15E H 0.5919 0.9415 0.3627 0.076 Uiso 1 1 calc R U . . .
H15F H 0.5795 0.9854 0.2930 0.076 Uiso 1 1 calc R U . . .
C16A C 0.1020(4) 1.0873(3) 0.3867(2) 0.0292(10) Uani 1 1 d . . . . .
C17A C 0.1496(4) 1.1142(3) 0.4505(2) 0.0305(10) Uani 1 1 d . . . . .
C18A C 0.0809(4) 1.1263(3) 0.4990(3) 0.0363(11) Uani 1 1 d . . . . .
H18A H 0.1111 1.1434 0.5432 0.044 Uiso 1 1 calc R U . . .
C19A C -0.0310(4) 1.1139(3) 0.4835(3) 0.0404(12) Uani 1 1 d . . . . .
H19A H -0.0769 1.1235 0.5171 0.048 Uiso 1 1 calc R U . . .
C20A C -0.0761(4) 1.0879(3) 0.4206(3) 0.0402(12) Uani 1 1 d . . . . .
H20A H -0.1530 1.0800 0.4111 0.048 Uiso 1 1 calc R U . . .
C21A C -0.0117(4) 1.0727(3) 0.3697(3) 0.0344(11) Uani 1 1 d . . . . .
C22A C 0.2733(4) 1.1248(3) 0.4672(2) 0.0319(10) Uani 1 1 d . . . . .
H22A H 0.3049 1.1442 0.4271 0.038 Uiso 1 1 calc R U . . .
C23A C 0.3160(4) 1.0334(3) 0.4830(3) 0.0400(12) Uani 1 1 d . . . . .
H23D H 0.2850 1.0120 0.5217 0.060 Uiso 1 1 calc R U . . .
H23E H 0.3955 1.0398 0.4923 0.060 Uiso 1 1 calc R U . . .
H23F H 0.2949 0.9897 0.4452 0.060 Uiso 1 1 calc R U . . .
C24A C 0.3114(4) 1.1957(3) 0.5234(3) 0.0411(12) Uani 1 1 d . . . . .
H24D H 0.2808 1.2532 0.5132 0.062 Uiso 1 1 calc R U . . .
H24E H 0.3910 1.2038 0.5287 0.062 Uiso 1 1 calc R U . . .
H24F H 0.2868 1.1759 0.5644 0.062 Uiso 1 1 calc R U . . .
C25A C -0.0631(4) 1.0426(4) 0.3002(3) 0.0460(14) Uani 0.650(10) 1 d D . P A 1
H25A H -0.0119 0.9996 0.2837 0.055 Uiso 0.650(10) 1 calc R U P A 1
C26A C -0.1691(7) 0.9862(7) 0.2977(7) 0.053(3) Uani 0.650(10) 1 d D . P A 1
H26D H -0.2267 1.0251 0.3079 0.079 Uiso 0.650(10) 1 calc R U P A 1
H26E H -0.1614 0.9404 0.3301 0.079 Uiso 0.650(10) 1 calc R U P A 1
H26F H -0.1881 0.9565 0.2534 0.079 Uiso 0.650(10) 1 calc R U P A 1
C27A C -0.0659(8) 1.1144(6) 0.2521(5) 0.054(2) Uani 0.650(10) 1 d D . P A 1
H27D H -0.0829 1.0864 0.2072 0.082 Uiso 0.650(10) 1 calc R U P A 1
H27E H 0.0052 1.1482 0.2564 0.082 Uiso 0.650(10) 1 calc R U P A 1
H27F H -0.1219 1.1555 0.2613 0.082 Uiso 0.650(10) 1 calc R U P A 1
C25B C -0.0631(4) 1.0426(4) 0.3002(3) 0.0460(14) Uani 0.350(10) 1 d D . P A 2
H25B H -0.0061 1.0343 0.2700 0.055 Uiso 0.350(10) 1 calc R U P A 2
C26B C -0.1369(15) 0.9583(10) 0.2988(16) 0.053(3) Uani 0.350(10) 1 d D . P A 2
H26G H -0.1902 0.9672 0.3299 0.079 Uiso 0.350(10) 1 calc R U P A 2
H26H H -0.0937 0.9078 0.3112 0.079 Uiso 0.350(10) 1 calc R U P A 2
H26I H -0.1749 0.9450 0.2542 0.079 Uiso 0.350(10) 1 calc R U P A 2
C27B C -0.1368(14) 1.1213(9) 0.2786(10) 0.054(2) Uani 0.350(10) 1 d D . P A 2
H27G H -0.1672 1.1093 0.2323 0.082 Uiso 0.350(10) 1 calc R U P A 2
H27H H -0.0927 1.1788 0.2840 0.082 Uiso 0.350(10) 1 calc R U P A 2
H27I H -0.1962 1.1243 0.3062 0.082 Uiso 0.350(10) 1 calc R U P A 2
C28A C -0.1220(4) 0.6777(3) 0.3540(3) 0.0384(12) Uani 1 1 d . . . . .
H28C H -0.1501 0.6509 0.3093 0.046 Uiso 1 1 calc R U . . .
H28D H -0.1853 0.6922 0.3771 0.046 Uiso 1 1 calc R U . . .
C29A C -0.0596(4) 0.6088(3) 0.3911(2) 0.0313(10) Uani 1 1 d . . . . .
C30A C 0.0418(4) 0.5965(3) 0.3570(3) 0.0378(12) Uani 1 1 d . . . . .
H30C H 0.0883 0.5550 0.3815 0.045 Uiso 1 1 calc R U . . .
H30D H 0.0201 0.5683 0.3119 0.045 Uiso 1 1 calc R U . . .
C31A C -0.0275(5) 0.6400(4) 0.4627(3) 0.0451(13) Uani 1 1 d . . . . .
H31D H 0.0200 0.6957 0.4657 0.068 Uiso 1 1 calc R U . . .
H31E H 0.0114 0.5932 0.4853 0.068 Uiso 1 1 calc R U . . .
H31F H -0.0929 0.6514 0.4837 0.068 Uiso 1 1 calc R U . . .
C32A C -0.1284(4) 0.5193(3) 0.3858(3) 0.0442(13) Uani 1 1 d . . . . .
H32D H -0.1944 0.5274 0.4070 0.066 Uiso 1 1 calc R U . . .
H32E H -0.0864 0.4737 0.4077 0.066 Uiso 1 1 calc R U . . .
H32F H -0.1486 0.4994 0.3392 0.066 Uiso 1 1 calc R U . . .
N1A N 0.2611(3) 1.0159(2) 0.26246(18) 0.0266(8) Uani 1 1 d . . . . .
N2A N 0.1720(3) 1.0748(2) 0.33519(19) 0.0271(8) Uani 1 1 d . . . . .
O1A O -0.0582(3) 0.7596(2) 0.34786(17) 0.0344(8) Uani 1 1 d . . . . .
O2A O 0.1036(3) 0.6804(2) 0.35302(18) 0.0367(8) Uani 1 1 d . . . . .
Cu1A Cu 0.13169(5) 0.87710(4) 0.32773(3) 0.02900(17) Uani 1 1 d . . . . .
B1A B 0.0542(4) 0.7607(4) 0.3454(3) 0.0294(11) Uani 1 1 d . . . . .
C40 C 0.2686(5) 0.7160(4) 0.5790(3) 0.0482(14) Uani 1 1 d . . . . .
H40 H 0.2072 0.6737 0.5746 0.058 Uiso 1 1 calc R U . . .
C41 C 0.2916(5) 0.7608(4) 0.5252(3) 0.0515(15) Uani 1 1 d . . . . .
H41 H 0.2478 0.7484 0.4840 0.062 Uiso 1 1 calc R U . . .
C42 C 0.3795(5) 0.8242(4) 0.5314(3) 0.0527(15) Uani 1 1 d . . . . .
H42 H 0.3955 0.8564 0.4947 0.063 Uiso 1 1 calc R U . . .
C43 C 0.4438(5) 0.8404(4) 0.5915(3) 0.0485(14) Uani 1 1 d . . . . .
H43 H 0.5044 0.8835 0.5957 0.058 Uiso 1 1 calc R U . . .
C44 C 0.4204(4) 0.7947(4) 0.6447(3) 0.0414(12) Uani 1 1 d . . . . .
H44 H 0.4647 0.8068 0.6857 0.050 Uiso 1 1 calc R U . . .
C45 C 0.3317(5) 0.7302(4) 0.6395(3) 0.0431(13) Uani 1 1 d . . . . .
C46 C 0.3091(6) 0.6787(5) 0.6968(3) 0.072(2) Uani 1 1 d . . . . .
H46A H 0.2312 0.6771 0.7011 0.107 Uiso 1 1 calc R U . . .
H46B H 0.3505 0.7080 0.7370 0.107 Uiso 1 1 calc R U . . .
H46C H 0.3309 0.6169 0.6901 0.107 Uiso 1 1 calc R U . . .
C33 C 0.1207(4) 0.2804(3) 0.9345(3) 0.0371(11) Uani 1 1 d . . . . .
H33 H 0.0768 0.3123 0.9617 0.045 Uiso 1 1 calc R U . . .
C34 C 0.2121(4) 0.2417(3) 0.9636(3) 0.0394(12) Uani 1 1 d . . . . .
H34 H 0.2299 0.2469 1.0102 0.047 Uiso 1 1 calc R U . . .
C35 C 0.2765(4) 0.1956(3) 0.9241(3) 0.0425(13) Uani 1 1 d . . . . .
H35 H 0.3397 0.1699 0.9434 0.051 Uiso 1 1 calc R U . . .
C36 C 0.2485(4) 0.1871(3) 0.8559(3) 0.0403(12) Uani 1 1 d . . . . .
H36 H 0.2919 0.1544 0.8288 0.048 Uiso 1 1 calc R U . . .
C37 C 0.1569(4) 0.2263(3) 0.8275(3) 0.0355(11) Uani 1 1 d . . . . .
H37 H 0.1384 0.2207 0.7810 0.043 Uiso 1 1 calc R U . . .
C38 C 0.0924(4) 0.2736(3) 0.8669(3) 0.0354(11) Uani 1 1 d . . . . .
C39 C -0.0083(5) 0.3142(4) 0.8359(3) 0.0508(15) Uani 1 1 d . . . . .
H39A H -0.0720 0.2723 0.8375 0.076 Uiso 1 1 calc R U . . .
H39B H -0.0003 0.3251 0.7898 0.076 Uiso 1 1 calc R U . . .
H39C H -0.0178 0.3714 0.8602 0.076 Uiso 1 1 calc R U . . .

loop_
_atom_site_aniso_label
_atom_site_aniso_U_11
_atom_site_aniso_U_22
_atom_site_aniso_U_33
_atom_site_aniso_U_23
_atom_site_aniso_U_13
_atom_site_aniso_U_12
C1 0.016(2) 0.036(2) 0.022(2) 0.0062(18) 0.0037(18) 0.0016(17)
C2 0.028(2) 0.027(2) 0.027(2) -0.0013(18) 0.0076(19) 0.0061(18)
C3 0.026(2) 0.033(2) 0.026(2) -0.002(2) 0.0072(19) 0.0038(19)
C4 0.019(2) 0.033(2) 0.031(3) 0.0018(19) 0.0097(19) 0.0045(18)
C5 0.024(2) 0.031(2) 0.029(3) 0.0020(19) 0.0082(19) 0.0040(18)
C6 0.032(3) 0.034(2) 0.028(3) 0.004(2) 0.008(2) 0.005(2)
C7 0.036(3) 0.038(3) 0.028(3) 0.005(2) 0.017(2) 0.006(2)
C8 0.026(2) 0.037(3) 0.038(3) 0.003(2) 0.013(2) 0.0038(19)
C9 0.021(2) 0.037(3) 0.032(3) 0.001(2) 0.007(2) 0.0058(18)
C10 0.024(2) 0.047(3) 0.030(3) 0.004(2) 0.008(2) 0.007(2)
C11 0.028(3) 0.045(3) 0.062(4) -0.003(3) 0.007(3) 0.002(2)
C12 0.030(3) 0.052(3) 0.042(3) 0.007(2) -0.002(2) 0.006(2)
C13 0.021(2) 0.047(3) 0.035(3) 0.010(2) 0.010(2) 0.008(2)
C14 0.027(3) 0.051(3) 0.044(3) 0.009(2) 0.005(2) 0.009(2)
C15 0.032(3) 0.060(3) 0.037(3) 0.000(3) 0.004(2) 0.012(2)
C16 0.026(2) 0.032(2) 0.031(3) 0.005(2) 0.010(2) 0.0033(18)
C17 0.034(3) 0.038(3) 0.023(2) 0.0010(19) 0.011(2) 0.010(2)
C18 0.050(3) 0.041(3) 0.029(3) 0.007(2) 0.014(2) 0.014(2)
C19 0.052(3) 0.030(3) 0.045(3) 0.007(2) 0.028(3) 0.008(2)
C20 0.035(3) 0.035(3) 0.040(3) 0.002(2) 0.015(2) 0.005(2)
C21 0.019(2) 0.036(2) 0.030(3) 0.001(2) 0.0107(19) 0.0038(18)
C22 0.021(2) 0.047(3) 0.037(3) 0.001(2) 0.006(2) 0.005(2)
C23 0.048(3) 0.060(4) 0.043(3) -0.005(3) 0.006(3) 0.011(3)
C24 0.028(3) 0.070(4) 0.048(4) -0.001(3) -0.004(2) 0.010(3)
C25 0.035(3) 0.054(3) 0.033(3) 0.002(2) -0.002(2) 0.006(2)
C26 0.041(4) 0.096(6) 0.129(8) 0.031(5) -0.014(4) 0.020(4)
C27 0.056(4) 0.120(7) 0.075(5) -0.050(5) 0.002(4) -0.006(4)
C28 0.033(3) 0.038(3) 0.039(3) 0.009(2) 0.011(2) 0.015(2)
C29 0.032(3) 0.032(2) 0.037(3) 0.002(2) 0.013(2) 0.006(2)
C30 0.046(3) 0.049(3) 0.035(3) -0.003(2) 0.009(2) 0.014(3)
C31 0.042(3) 0.045(3) 0.059(4) 0.008(3) 0.021(3) 0.003(2)
C32 0.052(3) 0.044(3) 0.051(4) 0.004(3) 0.018(3) 0.017(3)
N1 0.0215(19) 0.033(2) 0.024(2) 0.0012(16) 0.0058(15) 0.0044(15)
N2 0.0205(18) 0.0295(19) 0.024(2) 0.0031(15) 0.0067(15) 0.0021(14)
O1 0.0387(19) 0.0389(18) 0.0315(19) 0.0057(15) 0.0168(15) 0.0106(15)
O2 0.046(2) 0.047(2) 0.037(2) 0.0050(16) 0.0066(17) 0.0191(17)
Cu1 0.0281(4) 0.0341(4) 0.0320(4) 0.0038(3) 0.0112(3) 0.0080(3)
B1 0.033(3) 0.044(3) 0.025(3) 0.005(2) 0.008(2) 0.005(2)
C1A 0.024(2) 0.039(3) 0.025(2) -0.0003(19) 0.0019(19) 0.0053(19)
C2A 0.025(2) 0.033(2) 0.032(3) 0.003(2) 0.007(2) 0.0004(18)
C3A 0.028(2) 0.026(2) 0.033(3) 0.0078(19) 0.007(2) 0.0000(18)
C4A 0.026(2) 0.032(2) 0.027(3) 0.0008(19) 0.0088(19) 0.0013(18)
C5A 0.034(3) 0.036(3) 0.027(3) 0.006(2) 0.007(2) 0.000(2)
C6A 0.044(3) 0.037(3) 0.030(3) 0.002(2) 0.008(2) 0.000(2)
C7A 0.045(3) 0.033(2) 0.033(3) 0.001(2) 0.016(2) 0.001(2)
C8A 0.034(3) 0.034(3) 0.038(3) 0.001(2) 0.010(2) 0.005(2)
C9A 0.029(2) 0.033(2) 0.029(3) 0.0035(19) 0.009(2) 0.0035(19)
C10A 0.029(3) 0.047(3) 0.034(3) 0.007(2) 0.000(2) 0.002(2)
C11A 0.029(3) 0.070(5) 0.140(8) 0.019(5) -0.015(4) -0.007(3)
C12A 0.059(4) 0.083(5) 0.073(5) 0.043(4) 0.016(4) 0.023(4)
C13A 0.031(3) 0.045(3) 0.034(3) 0.000(2) 0.003(2) 0.010(2)
C14A 0.043(3) 0.059(3) 0.035(3) 0.011(3) 0.008(2) 0.009(3)
C15A 0.039(3) 0.051(3) 0.058(4) 0.005(3) -0.007(3) 0.004(3)
C16A 0.022(2) 0.035(2) 0.032(3) -0.001(2) 0.008(2) 0.0040(18)
C17A 0.029(2) 0.031(2) 0.031(3) 0.000(2) 0.005(2) 0.0038(19)
C18A 0.032(3) 0.042(3) 0.036(3) -0.002(2) 0.012(2) 0.004(2)
C19A 0.035(3) 0.042(3) 0.047(3) 0.000(2) 0.020(2) 0.003(2)
C20A 0.027(3) 0.046(3) 0.048(3) -0.003(2) 0.010(2) 0.000(2)
C21A 0.025(2) 0.041(3) 0.039(3) 0.002(2) 0.008(2) 0.001(2)
C22A 0.025(2) 0.040(3) 0.031(3) 0.004(2) 0.0029(19) 0.004(2)
C23A 0.034(3) 0.041(3) 0.046(3) 0.004(2) 0.005(2) 0.010(2)
C24A 0.035(3) 0.045(3) 0.040(3) -0.001(2) -0.006(2) 0.004(2)
C25A 0.028(3) 0.069(4) 0.041(3) 0.002(3) 0.006(2) -0.006(2)
C26A 0.050(6) 0.039(6) 0.064(5) -0.006(6) -0.006(6) -0.004(4)
C27A 0.051(5) 0.053(5) 0.054(6) 0.010(4) -0.009(4) -0.008(4)
C25B 0.028(3) 0.069(4) 0.041(3) 0.002(3) 0.006(2) -0.006(2)
C26B 0.050(6) 0.039(6) 0.064(5) -0.006(6) -0.006(6) -0.004(4)
C27B 0.051(5) 0.053(5) 0.054(6) 0.010(4) -0.009(4) -0.008(4)
C28A 0.029(3) 0.036(3) 0.051(3) 0.008(2) 0.008(2) -0.002(2)
C29A 0.029(2) 0.031(2) 0.036(3) 0.004(2) 0.011(2) -0.0005(19)
C30A 0.037(3) 0.031(2) 0.049(3) 0.005(2) 0.017(2) 0.001(2)
C31A 0.053(3) 0.052(3) 0.030(3) 0.003(2) 0.011(3) -0.002(3)
C32A 0.039(3) 0.041(3) 0.054(4) 0.008(2) 0.010(3) -0.002(2)
N1A 0.0260(19) 0.031(2) 0.025(2) 0.0010(15) 0.0082(16) 0.0043(15)
N2A 0.025(2) 0.0302(19) 0.028(2) 0.0036(16) 0.0086(16) 0.0031(15)
O1A 0.0249(17) 0.0351(17) 0.044(2) 0.0064(15) 0.0050(15) 0.0026(13)
O2A 0.0317(18) 0.0315(17) 0.050(2) 0.0034(15) 0.0191(16) 0.0038(14)
Cu1A 0.0265(4) 0.0315(4) 0.0303(4) 0.0023(3) 0.0094(3) 0.0012(3)
B1A 0.027(3) 0.038(3) 0.026(3) 0.003(2) 0.012(2) 0.007(2)
C40 0.039(3) 0.058(3) 0.045(3) -0.005(3) 0.003(3) -0.007(3)
C41 0.058(4) 0.056(4) 0.040(3) -0.001(3) 0.000(3) 0.021(3)
C42 0.071(4) 0.047(3) 0.045(4) 0.009(3) 0.019(3) 0.020(3)
C43 0.049(3) 0.044(3) 0.056(4) 0.000(3) 0.025(3) -0.001(2)
C44 0.035(3) 0.051(3) 0.039(3) 0.000(2) 0.010(2) -0.006(2)
C45 0.044(3) 0.047(3) 0.037(3) 0.002(2) 0.003(2) -0.007(2)
C46 0.082(5) 0.073(5) 0.055(4) 0.012(3) 0.007(4) -0.032(4)
C33 0.031(3) 0.044(3) 0.038(3) -0.001(2) 0.010(2) 0.004(2)
C34 0.036(3) 0.042(3) 0.039(3) 0.004(2) 0.000(2) 0.001(2)
C35 0.039(3) 0.041(3) 0.047(3) 0.004(2) -0.003(2) 0.008(2)
C36 0.033(3) 0.042(3) 0.046(3) -0.003(2) 0.007(2) 0.006(2)
C37 0.036(3) 0.041(3) 0.031(3) 0.005(2) 0.004(2) 0.006(2)
C38 0.033(3) 0.036(3) 0.037(3) 0.004(2) 0.002(2) 0.004(2)
C39 0.038(3) 0.060(4) 0.054(4) 0.002(3) -0.001(3) 0.017(3)

loop_
_atom_type_symbol
_atom_type_description
_atom_type_scat_dispersion_real
_atom_type_scat_dispersion_imag
_atom_type_scat_source
C C 0.0181 0.0091 'International Tables Vol C Tables 4.2.6.8 and 6.1.1.4'
H H 0.0000 0.0000 'International Tables Vol C Tables 4.2.6.8 and 6.1.1.4'
N N 0.0311 0.0180 'International Tables Vol C Tables 4.2.6.8 and 6.1.1.4'
O O 0.0492 0.0322 'International Tables Vol C Tables 4.2.6.8 and 6.1.1.4'
Cu Cu -1.9646 0.5888 'International Tables Vol C Tables 4.2.6.8 and 6.1.1.4'
B B 0.0090 0.0039 'International Tables Vol C Tables 4.2.6.8 and 6.1.1.4'

loop_
_geom_angle_atom_site_label_1
_geom_angle_atom_site_label_2
_geom_angle_atom_site_label_3
_geom_angle
_geom_angle_site_symmetry_1
_geom_angle_site_symmetry_3
_geom_angle_publ_flag
N1 C1 N2 102.4(4) . . ?
N1 C1 Cu1 127.1(3) . . ?
N2 C1 Cu1 130.4(3) . . ?
C3 C2 N1 106.2(4) . . ?
C2 C3 N2 106.5(4) . . ?
C5 C4 C9 123.9(4) . . ?
C5 C4 N1 117.7(4) . . ?
C9 C4 N1 118.3(4) . . ?
C4 C5 C6 117.3(4) . . ?
C4 C5 C10 121.6(4) . . ?
C6 C5 C10 121.0(4) . . ?
C7 C6 C5 120.6(5) . . ?
C8 C7 C6 120.4(4) . . ?
C7 C8 C9 122.2(4) . . ?
C8 C9 C4 115.7(5) . . ?
C8 C9 C13 122.5(4) . . ?
C4 C9 C13 121.8(4) . . ?
C11 C10 C5 110.0(4) . . ?
C11 C10 C12 110.3(4) . . ?
C5 C10 C12 113.4(4) . . ?
C9 C13 C15 111.5(4) . . ?
C9 C13 C14 113.1(4) . . ?
C15 C13 C14 109.9(4) . . ?
C17 C16 C21 123.4(4) . . ?
C17 C16 N2 118.2(4) . . ?
C21 C16 N2 118.2(4) . . ?
C16 C17 C18 117.0(5) . . ?
C16 C17 C25 122.4(4) . . ?
C18 C17 C25 120.6(5) . . ?
C19 C18 C17 120.9(5) . . ?
C20 C19 C18 120.3(5) . . ?
C19 C20 C21 121.3(5) . . ?
C20 C21 C16 117.0(5) . . ?
C20 C21 C22 120.3(4) . . ?
C16 C21 C22 122.7(4) . . ?
C21 C22 C23 110.6(4) . . ?
C21 C22 C24 112.5(4) . . ?
C23 C22 C24 111.1(5) . . ?
C26 C25 C27 111.7(6) . . ?
C26 C25 C17 111.3(5) . . ?
C27 C25 C17 111.8(5) . . ?
O1 C28 C29 112.8(4) . . ?
C28 C29 C30 106.0(4) . . ?
C28 C29 C31 111.0(4) . . ?
C30 C29 C31 110.6(4) . . ?
C28 C29 C32 109.0(4) . . ?
C30 C29 C32 110.1(4) . . ?
C31 C29 C32 110.1(4) . . ?
O2 C30 C29 111.5(4) . . ?
C1 N1 C2 112.1(4) . . ?
C1 N1 C4 126.5(4) . . ?
C2 N1 C4 121.3(4) . . ?
C1 N2 C3 112.8(4) . . ?
C1 N2 C16 125.7(4) . . ?
C3 N2 C16 121.5(4) . . ?
B1 O1 C28 122.3(4) . . ?
B1 O2 C30 122.0(4) . . ?
C1 Cu1 B1 174.8(2) . . ?
O1 B1 O2 117.4(4) . . ?
O1 B1 Cu1 120.9(4) . . ?
O2 B1 Cu1 121.7(4) . . ?
N1A C1A N2A 102.8(4) . . ?
N1A C1A Cu1A 131.5(3) . . ?
N2A C1A Cu1A 125.6(3) . . ?
C3A C2A N1A 106.9(4) . . ?
C2A C3A N2A 105.9(4) . . ?
C5A C4A C9A 123.3(4) . . ?
C5A C4A N1A 118.0(4) . . ?
C9A C4A N1A 118.6(4) . . ?
C4A C5A C6A 117.2(5) . . ?
C4A C5A C10A 122.5(4) . . ?
C6A C5A C10A 120.2(5) . . ?
C7A C6A C5A 121.1(5) . . ?
C8A C7A C6A 120.0(5) . . ?
C7A C8A C9A 121.5(5) . . ?
C4A C9A C8A 116.9(5) . . ?
C4A C9A C13A 123.3(4) . . ?
C8A C9A C13A 119.8(4) . . ?
C11A C10A C12A 111.6(6) . . ?
C11A C10A C5A 110.7(5) . . ?
C12A C10A C5A 112.2(4) . . ?
C9A C13A C15A 111.9(4) . . ?
C9A C13A C14A 110.7(4) . . ?
C15A C13A C14A 111.6(4) . . ?
C17A C16A C21A 123.0(4) . . ?
C17A C16A N2A 118.7(4) . . ?
C21A C16A N2A 118.4(4) . . ?
C18A C17A C16A 117.7(4) . . ?
C18A C17A C22A 121.2(4) . . ?
C16A C17A C22A 121.0(4) . . ?
C19A C18A C17A 120.7(5) . . ?
C20A C19A C18A 120.6(5) . . ?
C19A C20A C21A 121.7(5) . . ?
C20A C21A C16A 116.4(5) . . ?
C20A C21A C25B 120.9(5) . . ?
C16A C21A C25B 122.7(4) . . ?
C20A C21A C25A 120.9(5) . . ?
C16A C21A C25A 122.7(4) . . ?
C24A C22A C17A 113.4(4) . . ?
C24A C22A C23A 110.6(4) . . ?
C17A C22A C23A 109.5(4) . . ?
C27A C25A C26A 113.8(7) . . ?
C27A C25A C21A 115.4(6) . . ?
C26A C25A C21A 113.8(7) . . ?
C26B C25B C21A 111.9(13) . . ?
C26B C25B C27B 107.2(10) . . ?
C21A C25B C27B 104.8(8) . . ?
O1A C28A C29A 113.5(4) . . ?
C31A C29A C28A 111.9(4) . . ?
C31A C29A C30A 109.9(4) . . ?
C28A C29A C30A 106.1(4) . . ?
C31A C29A C32A 110.0(4) . . ?
C28A C29A C32A 109.5(4) . . ?
C30A C29A C32A 109.3(4) . . ?
O2A C30A C29A 112.2(4) . . ?
C1A N1A C2A 112.2(4) . . ?
C1A N1A C4A 125.4(4) . . ?
C2A N1A C4A 122.3(4) . . ?
C1A N2A C3A 112.2(4) . . ?
C1A N2A C16A 124.7(4) . . ?
C3A N2A C16A 123.1(4) . . ?
B1A O1A C28A 121.7(4) . . ?
B1A O2A C30A 122.0(4) . . ?
C1A Cu1A B1A 174.6(2) . . ?
O2A B1A O1A 117.8(4) . . ?
O2A B1A Cu1A 124.4(4) . . ?
O1A B1A Cu1A 117.8(3) . . ?
C41 C40 C45 122.3(6) . . ?
C40 C41 C42 119.3(6) . . ?
C41 C42 C43 119.7(6) . . ?
C44 C43 C42 120.3(6) . . ?
C43 C44 C45 120.9(6) . . ?
C40 C45 C44 117.3(5) . . ?
C40 C45 C46 122.1(5) . . ?
C44 C45 C46 120.6(5) . . ?
C38 C33 C34 121.6(5) . . ?
C35 C34 C33 119.3(5) . . ?
C34 C35 C36 119.9(5) . . ?
C37 C36 C35 120.1(5) . . ?
C38 C37 C36 120.3(5) . . ?
C33 C38 C37 118.8(5) . . ?
C33 C38 C39 121.2(5) . . ?
C37 C38 C39 120.0(5) . . ?

loop_
_geom_bond_atom_site_label_1
_geom_bond_atom_site_label_2
_geom_bond_distance
_geom_bond_site_symmetry_2
_geom_bond_publ_flag
C1 N1 1.362(6) . ?
C1 N2 1.369(6) . ?
C1 Cu1 1.932(4) . ?
C2 C3 1.344(6) . ?
C2 N1 1.401(5) . ?
C3 N2 1.381(6) . ?
C4 C5 1.387(7) . ?
C4 C9 1.411(6) . ?
C4 N1 1.443(6) . ?
C5 C6 1.396(7) . ?
C5 C10 1.522(6) . ?
C6 C7 1.390(7) . ?
C7 C8 1.366(7) . ?
C8 C9 1.398(7) . ?
C9 C13 1.514(7) . ?
C10 C11 1.521(7) . ?
C10 C12 1.523(7) . ?
C13 C15 1.533(7) . ?
C13 C14 1.538(6) . ?
C16 C17 1.389(7) . ?
C16 C21 1.398(7) . ?
C16 N2 1.452(6) . ?
C17 C18 1.401(7) . ?
C17 C25 1.519(7) . ?
C18 C19 1.381(8) . ?
C19 C20 1.375(8) . ?
C20 C21 1.393(7) . ?
C21 C22 1.520(7) . ?
C22 C23 1.521(7) . ?
C22 C24 1.533(7) . ?
C25 C26 1.510(8) . ?
C25 C27 1.514(8) . ?
C28 O1 1.441(5) . ?
C28 C29 1.512(7) . ?
C29 C30 1.516(7) . ?
C29 C31 1.524(7) . ?
C29 C32 1.525(7) . ?
C30 O2 1.451(6) . ?
O1 B1 1.369(7) . ?
O2 B1 1.403(7) . ?
Cu1 B1 2.007(6) . ?
C1A N1A 1.359(6) . ?
C1A N2A 1.370(6) . ?
C1A Cu1A 1.928(5) . ?
C2A C3A 1.348(6) . ?
C2A N1A 1.388(6) . ?
C3A N2A 1.395(6) . ?
C4A C5A 1.388(7) . ?
C4A C9A 1.400(7) . ?
C4A N1A 1.447(6) . ?
C5A C6A 1.403(7) . ?
C5A C10A 1.521(7) . ?
C6A C7A 1.386(7) . ?
C7A C8A 1.375(7) . ?
C8A C9A 1.401(7) . ?
C9A C13A 1.519(7) . ?
C10A C11A 1.513(7) . ?
C10A C12A 1.520(7) . ?
C13A C15A 1.525(7) . ?
C13A C14A 1.527(7) . ?
C16A C17A 1.393(7) . ?
C16A C21A 1.413(7) . ?
C16A N2A 1.452(6) . ?
C17A C18A 1.391(7) . ?
C17A C22A 1.529(6) . ?
C18A C19A 1.387(7) . ?
C19A C20A 1.367(8) . ?
C20A C21A 1.400(7) . ?
C21A C25B 1.518(8) . ?
C21A C25A 1.518(8) . ?
C22A C24A 1.524(7) . ?
C22A C23A 1.530(6) . ?
C25A C27A 1.495(9) . ?
C25A C26A 1.508(9) . ?
C25B C26B 1.502(12) . ?
C25B C27B 1.583(12) . ?
C28A O1A 1.430(6) . ?
C28A C29A 1.512(7) . ?
C29A C31A 1.511(7) . ?
C29A C30A 1.523(6) . ?
C29A C32A 1.526(7) . ?
C30A O2A 1.434(6) . ?
O1A B1A 1.399(6) . ?
O2A B1A 1.386(6) . ?
Cu1A B1A 2.000(5) . ?
C40 C41 1.369(8) . ?
C40 C45 1.383(8) . ?
C41 C42 1.384(9) . ?
C42 C43 1.385(9) . ?
C43 C44 1.367(8) . ?
C44 C45 1.404(7) . ?
C45 C46 1.482(8) . ?
C33 C38 1.383(7) . ?
C33 C34 1.392(7) . ?
C34 C35 1.382(8) . ?
C35 C36 1.395(8) . ?
C36 C37 1.393(7) . ?
C37 C38 1.391(7) . ?
C38 C39 1.511(7) . ?

loop_
_geom_torsion_atom_site_label_1
_geom_torsion_atom_site_label_2
_geom_torsion_atom_site_label_3
_geom_torsion_atom_site_label_4
_geom_torsion
_geom_torsion_site_symmetry_1
_geom_torsion_site_symmetry_2
_geom_torsion_site_symmetry_3
_geom_torsion_site_symmetry_4
_geom_torsion_publ_flag
N1 C2 C3 N2 -0.5(5) . . . . ?
C9 C4 C5 C6 -1.3(7) . . . . ?
N1 C4 C5 C6 174.8(4) . . . . ?
C9 C4 C5 C10 175.4(4) . . . . ?
N1 C4 C5 C10 -8.5(6) . . . . ?
C4 C5 C6 C7 -1.0(7) . . . . ?
C10 C5 C6 C7 -177.7(4) . . . . ?
C5 C6 C7 C8 2.1(7) . . . . ?
C6 C7 C8 C9 -0.9(7) . . . . ?
C7 C8 C9 C4 -1.3(7) . . . . ?
C7 C8 C9 C13 179.2(5) . . . . ?
C5 C4 C9 C8 2.4(7) . . . . ?
N1 C4 C9 C8 -173.7(4) . . . . ?
C5 C4 C9 C13 -178.0(4) . . . . ?
N1 C4 C9 C13 5.9(7) . . . . ?
C4 C5 C10 C11 -93.0(5) . . . . ?
C6 C5 C10 C11 83.6(6) . . . . ?
C4 C5 C10 C12 143.1(5) . . . . ?
C6 C5 C10 C12 -40.4(6) . . . . ?
C8 C9 C13 C15 99.4(5) . . . . ?
C4 C9 C13 C15 -80.1(6) . . . . ?
C8 C9 C13 C14 -25.0(7) . . . . ?
C4 C9 C13 C14 155.5(4) . . . . ?
C21 C16 C17 C18 -1.4(7) . . . . ?
N2 C16 C17 C18 172.5(4) . . . . ?
C21 C16 C17 C25 179.3(5) . . . . ?
N2 C16 C17 C25 -6.8(7) . . . . ?
C16 C17 C18 C19 0.2(7) . . . . ?
C25 C17 C18 C19 179.4(5) . . . . ?
C17 C18 C19 C20 1.1(7) . . . . ?
C18 C19 C20 C21 -1.2(7) . . . . ?
C19 C20 C21 C16 0.0(7) . . . . ?
C19 C20 C21 C22 178.8(4) . . . . ?
C17 C16 C21 C20 1.4(7) . . . . ?
N2 C16 C21 C20 -172.5(4) . . . . ?
C17 C16 C21 C22 -177.4(4) . . . . ?
N2 C16 C21 C22 8.7(6) . . . . ?
C20 C21 C22 C23 -75.4(5) . . . . ?
C16 C21 C22 C23 103.4(5) . . . . ?
C20 C21 C22 C24 49.5(6) . . . . ?
C16 C21 C22 C24 -131.7(5) . . . . ?
C16 C17 C25 C26 -121.6(6) . . . . ?
C18 C17 C25 C26 59.2(7) . . . . ?
C16 C17 C25 C27 112.7(6) . . . . ?
C18 C17 C25 C27 -66.5(7) . . . . ?
O1 C28 C29 C30 -55.1(5) . . . . ?
O1 C28 C29 C31 65.0(6) . . . . ?
O1 C28 C29 C32 -173.6(4) . . . . ?
C28 C29 C30 O2 55.3(6) . . . . ?
C31 C29 C30 O2 -65.1(6) . . . . ?
C32 C29 C30 O2 173.1(4) . . . . ?
N2 C1 N1 C2 0.3(5) . . . . ?
Cu1 C1 N1 C2 -175.3(3) . . . . ?
N2 C1 N1 C4 -176.8(4) . . . . ?
Cu1 C1 N1 C4 7.7(6) . . . . ?
C3 C2 N1 C1 0.2(5) . . . . ?
C3 C2 N1 C4 177.4(4) . . . . ?
C5 C4 N1 C1 103.5(5) . . . . ?
C9 C4 N1 C1 -80.2(6) . . . . ?
C5 C4 N1 C2 -73.3(6) . . . . ?
C9 C4 N1 C2 103.0(5) . . . . ?
N1 C1 N2 C3 -0.6(5) . . . . ?
Cu1 C1 N2 C3 174.7(3) . . . . ?
N1 C1 N2 C16 178.1(4) . . . . ?
Cu1 C1 N2 C16 -6.5(7) . . . . ?
C2 C3 N2 C1 0.7(5) . . . . ?
C2 C3 N2 C16 -178.1(4) . . . . ?
C17 C16 N2 C1 104.2(5) . . . . ?
C21 C16 N2 C1 -81.6(6) . . . . ?
C17 C16 N2 C3 -77.1(5) . . . . ?
C21 C16 N2 C3 97.1(5) . . . . ?
C29 C28 O1 B1 26.0(7) . . . . ?
C29 C30 O2 B1 -27.5(7) . . . . ?
C28 O1 B1 O2 6.0(7) . . . . ?
C28 O1 B1 Cu1 -173.7(4) . . . . ?
C30 O2 B1 O1 -5.1(7) . . . . ?
C30 O2 B1 Cu1 174.7(4) . . . . ?
N1A C2A C3A N2A 0.2(5) . . . . ?
C9A C4A C5A C6A -0.5(7) . . . . ?
N1A C4A C5A C6A 176.4(4) . . . . ?
C9A C4A C5A C10A 177.5(4) . . . . ?
N1A C4A C5A C10A -5.6(7) . . . . ?
C4A C5A C6A C7A -0.1(7) . . . . ?
C10A C5A C6A C7A -178.2(5) . . . . ?
C5A C6A C7A C8A 0.8(7) . . . . ?
C6A C7A C8A C9A -1.0(7) . . . . ?
C5A C4A C9A C8A 0.3(7) . . . . ?
N1A C4A C9A C8A -176.6(4) . . . . ?
C5A C4A C9A C13A -178.7(5) . . . . ?
N1A C4A C9A C13A 4.4(7) . . . . ?
C7A C8A C9A C4A 0.4(7) . . . . ?
C7A C8A C9A C13A 179.5(5) . . . . ?
C4A C5A C10A C11A -110.8(6) . . . . ?
C6A C5A C10A C11A 67.1(7) . . . . ?
C4A C5A C10A C12A 123.8(6) . . . . ?
C6A C5A C10A C12A -58.3(7) . . . . ?
C4A C9A C13A C15A -127.2(5) . . . . ?
C8A C9A C13A C15A 53.8(6) . . . . ?
C4A C9A C13A C14A 107.7(5) . . . . ?
C8A C9A C13A C14A -71.3(6) . . . . ?
C21A C16A C17A C18A 0.4(7) . . . . ?
N2A C16A C17A C18A 179.5(4) . . . . ?
C21A C16A C17A C22A 177.1(5) . . . . ?
N2A C16A C17A C22A -3.8(7) . . . . ?
C16A C17A C18A C19A -1.4(7) . . . . ?
C22A C17A C18A C19A -178.1(5) . . . . ?
C17A C18A C19A C20A 1.1(8) . . . . ?
C18A C19A C20A C21A 0.3(8) . . . . ?
C19A C20A C21A C16A -1.2(8) . . . . ?
C19A C20A C21A C25B 179.1(5) . . . . ?
C19A C20A C21A C25A 179.1(5) . . . . ?
C17A C16A C21A C20A 0.9(7) . . . . ?
N2A C16A C21A C20A -178.3(4) . . . . ?
C17A C16A C21A C25B -179.4(5) . . . . ?
N2A C16A C21A C25B 1.4(7) . . . . ?
C17A C16A C21A C25A -179.4(5) . . . . ?
N2A C16A C21A C25A 1.4(7) . . . . ?
C18A C17A C22A C24A -32.8(7) . . . . ?
C16A C17A C22A C24A 150.6(5) . . . . ?
C18A C17A C22A C23A 91.2(6) . . . . ?
C16A C17A C22A C23A -85.4(5) . . . . ?
C20A C21A C25A C27A 103.6(7) . . . . ?
C16A C21A C25A C27A -76.1(8) . . . . ?
C20A C21A C25A C26A -30.6(9) . . . . ?
C16A C21A C25A C26A 149.8(6) . . . . ?
C20A C21A C25B C26B -55.2(11) . . . . ?
C16A C21A C25B C26B 125.2(10) . . . . ?
C20A C21A C25B C27B 60.7(9) . . . . ?
C16A C21A C25B C27B -119.0(9) . . . . ?
O1A C28A C29A C31A 66.5(6) . . . . ?
O1A C28A C29A C30A -53.3(6) . . . . ?
O1A C28A C29A C32A -171.2(4) . . . . ?
C31A C29A C30A O2A -66.3(5) . . . . ?
C28A C29A C30A O2A 54.8(6) . . . . ?
C32A C29A C30A O2A 172.8(4) . . . . ?
N2A C1A N1A C2A 0.5(5) . . . . ?
Cu1A C1A N1A C2A 177.9(3) . . . . ?
N2A C1A N1A C4A -175.3(4) . . . . ?
Cu1A C1A N1A C4A 2.1(7) . . . . ?
C3A C2A N1A C1A -0.4(5) . . . . ?
C3A C2A N1A C4A 175.5(4) . . . . ?
C5A C4A N1A C1A 102.4(5) . . . . ?
C9A C4A N1A C1A -80.5(6) . . . . ?
C5A C4A N1A C2A -73.0(6) . . . . ?
C9A C4A N1A C2A 104.1(5) . . . . ?
N1A C1A N2A C3A -0.3(5) . . . . ?
Cu1A C1A N2A C3A -177.9(3) . . . . ?
N1A C1A N2A C16A 179.9(4) . . . . ?
Cu1A C1A N2A C16A 2.2(6) . . . . ?
C2A C3A N2A C1A 0.1(5) . . . . ?
C2A C3A N2A C16A 179.9(4) . . . . ?
C17A C16A N2A C1A 107.3(5) . . . . ?
C21A C16A N2A C1A -73.5(6) . . . . ?
C17A C16A N2A C3A -72.5(6) . . . . ?
C21A C16A N2A C3A 106.7(5) . . . . ?
C29A C28A O1A B1A 29.8(7) . . . . ?
C29A C30A O2A B1A -33.5(7) . . . . ?
C30A O2A B1A O1A 6.0(7) . . . . ?
C30A O2A B1A Cu1A -171.7(4) . . . . ?
C28A O1A B1A O2A -3.8(7) . . . . ?
C28A O1A B1A Cu1A 174.0(4) . . . . ?
C45 C40 C41 C42 -1.6(9) . . . . ?
C40 C41 C42 C43 1.1(9) . . . . ?
C41 C42 C43 C44 -0.6(9) . . . . ?
C42 C43 C44 C45 0.5(9) . . . . ?
C41 C40 C45 C44 1.5(9) . . . . ?
C41 C40 C45 C46 -177.3(6) . . . . ?
C43 C44 C45 C40 -0.9(9) . . . . ?
C43 C44 C45 C46 177.9(6) . . . . ?
C38 C33 C34 C35 0.3(8) . . . . ?
C33 C34 C35 C36 -1.1(8) . . . . ?
C34 C35 C36 C37 1.2(8) . . . . ?
C35 C36 C37 C38 -0.5(8) . . . . ?
C34 C33 C38 C37 0.4(8) . . . . ?
C34 C33 C38 C39 178.7(5) . . . . ?
C36 C37 C38 C33 -0.3(7) . . . . ?
C36 C37 C38 C39 -178.6(5) . . . . ?
